data_7134261
loop_
_publ_author_name
'Nitzer, Alexander'
'Jessen, Christoph'
'Kornath, Andreas J.'

_publ_section_title
;
 Charge distribution and aromaticity in protonated urazole.
;
_journal_issue 22
_journal_name_full 'Chemical communications (Cambridge, England)'
_journal_page_first 4367
_journal_page_last 4370
_journal_paper_doi 10.1039/d5cc00218d
_journal_volume 61
_journal_year 2025
_chemical_formula_moiety 'F6 Sb, C2 H4 N3 O2'
_chemical_formula_sum 'C2 H4 F6 N3 O2 Sb'
_chemical_formula_weight 337.83
_space_group_crystal_system monoclinic
_space_group_IT_number 14
_space_group_name_Hall '-P 2ybc'
_space_group_name_H-M_alt 'P 1 21/c 1'
_atom_sites_solution_hydrogens difmap
_atom_sites_solution_primary direct
_atom_sites_solution_secondary difmap
_audit_creation_date 2020-09-23
_audit_creation_method SHELXL-2018/3
_audit_update_record
;
2021-03-23 deposited with the CCDC.	2025-02-06 downloaded from the CCDC.
;
_cell_angle_alpha 90
_cell_angle_beta 118.384(11)
_cell_angle_gamma 90
_cell_formula_units_Z 4
_cell_length_a 10.5271(9)
_cell_length_b 8.3036(4)
_cell_length_c 10.5808(9)
_cell_measurement_reflns_used 3689
_cell_measurement_temperature 110(2)
_cell_measurement_theta_max 32.1240
_cell_measurement_theta_min 3.2480
_cell_volume 813.71(14)
_computing_cell_refinement 'CrysAlisPro 1.171.40.82a (Rigaku OD, 2020)'
_computing_data_collection 'CrysAlisPro 1.171.40.82a (Rigaku OD, 2020)'
_computing_data_reduction 'CrysAlisPro 1.171.40.82a (Rigaku OD, 2020)'
_computing_molecular_graphics 'ORTEP-3, Version ORTEP-III (1.0.3), L. J. Farrugia, J. Appl. Cryst. (2012),45, 849-854'
_computing_publication_material 'PLATON (A.L.Spek, Acta Cryst. 2009, D65, 148-155.) '
_computing_structure_refinement 'SHELXL-2018/3 (Sheldrick, 2018)'
_computing_structure_solution 'SHELXT (Sheldrick, G. M. (2015). Acta Cryst. A71, 3-8.)'
_diffrn_ambient_temperature 110(2)
_diffrn_detector 'CCD plate'
_diffrn_detector_area_resol_mean 15.9809
_diffrn_measured_fraction_theta_full 1.000
_diffrn_measured_fraction_theta_max 0.937
_diffrn_measurement_device 'CCD camera on \k-goniostat'
_diffrn_measurement_device_type 'Xcalibur, Sapphire3'
_diffrn_measurement_method '\w scans'
_diffrn_radiation_collimation 0.5
_diffrn_radiation_monochromator graphite
_diffrn_radiation_source 'Enhance (Mo) X-ray Source'
_diffrn_radiation_type 'Mo K\a'
_diffrn_radiation_wavelength 0.71073
_diffrn_reflns_av_R_equivalents 0.0328
_diffrn_reflns_av_unetI/netI 0.0354
_diffrn_reflns_Laue_measured_fraction_full 1.000
_diffrn_reflns_Laue_measured_fraction_max 0.937
_diffrn_reflns_limit_h_max 15
_diffrn_reflns_limit_h_min -13
_diffrn_reflns_limit_k_max 7
_diffrn_reflns_limit_k_min -12
_diffrn_reflns_limit_l_max 13
_diffrn_reflns_limit_l_min -15
_diffrn_reflns_number 8838
_diffrn_reflns_point_group_measured_fraction_full 1.000
_diffrn_reflns_point_group_measured_fraction_max 0.937
_diffrn_reflns_theta_full 25.242
_diffrn_reflns_theta_max 32.247
_diffrn_reflns_theta_min 2.199
_diffrn_source_current 40
_diffrn_source_type 'Spellman generator'
_diffrn_source_voltage 50
_exptl_absorpt_coefficient_mu 3.480
_exptl_absorpt_correction_T_max 1.00000
_exptl_absorpt_correction_T_min 0.79677
_exptl_absorpt_correction_type multi-scan
_exptl_absorpt_process_details
;
CrysAlisPro 1.171.40.82a (Rigaku Oxford Diffraction, 2020)
Empirical absorption correction using spherical harmonics,
implemented in SCALE3 ABSPACK scaling algorithm.
Empirical correction (ABSPACK) includes:
- Absorption correction using spherical harmonics
- Frame scaling
;
_exptl_crystal_colour colorless
_exptl_crystal_density_diffrn 2.758
_exptl_crystal_density_method 'not measured'
_exptl_crystal_description block
_exptl_crystal_F_000 632
_exptl_crystal_size_max 0.195
_exptl_crystal_size_mid 0.141
_exptl_crystal_size_min 0.106
_refine_diff_density_max 1.162
_refine_diff_density_min -0.731
_refine_diff_density_rms 0.137
_refine_ls_extinction_method none
_refine_ls_goodness_of_fit_ref 1.043
_refine_ls_hydrogen_treatment refall
_refine_ls_matrix_type full
_refine_ls_number_parameters 143
_refine_ls_number_reflns 2706
_refine_ls_number_restraints 2
_refine_ls_restrained_S_all 1.043
_refine_ls_R_factor_all 0.0295
_refine_ls_R_factor_gt 0.0233
_refine_ls_shift/su_max 0.002
_refine_ls_shift/su_mean 0.000
_refine_ls_structure_factor_coef Fsqd
_refine_ls_weighting_details 'w=1/[\s^2^(Fo^2^)+(0.0204P)^2^] where P=(Fo^2^+2Fc^2^)/3'
_refine_ls_weighting_scheme calc
_refine_ls_wR_factor_gt 0.0487
_refine_ls_wR_factor_ref 0.0515
_reflns_Friedel_coverage 0.000
_reflns_number_gt 2378
_reflns_number_total 2706
_reflns_threshold_expression 'I > 2\s(I)'
_cod_data_source_file d5cc00218d2.cif
_cod_data_source_block xh046
_cod_depositor_comments 'Adding full bibliography for 7134258--7134261.cif.'
_cod_original_cell_volume 813.71(13)
_cod_original_sg_symbol_H-M 'P 21/c'
_cod_database_code 7134261
_shelx_space_group_comment
;
The symmetry employed for this shelxl refinement is uniquely defined
by the following loop, which should always be used as a source of
symmetry information in preference to the above space-group names.
They are only intended as comments.
;
_shelx_estimated_absorpt_t_min 0.550
_shelx_estimated_absorpt_t_max 0.709

loop_
_space_group_symop_operation_xyz
'x, y, z'
'-x, y+1/2, -z+1/2'
'-x, -y, -z'
'x, -y-1/2, z-1/2'

loop_
_atom_site_label
_atom_site_type_symbol
_atom_site_fract_x
_atom_site_fract_y
_atom_site_fract_z
_atom_site_U_iso_or_equiv
_atom_site_adp_type
_atom_site_occupancy
_atom_site_site_symmetry_order
_atom_site_calc_flag
_atom_site_refinement_flags_posn
_atom_site_refinement_flags_adp
_atom_site_refinement_flags_occupancy
_atom_site_disorder_assembly
_atom_site_disorder_group
Sb1 Sb 0.69512(2) 0.63452(2) 0.86362(2) 0.01067(5) Uani 1 1 d . . . . .
F4 F 0.82516(17) 0.64044(16) 1.06125(16) 0.0226(3) Uani 1 1 d . . . . .
F5 F 0.74703(17) 0.41975(17) 0.85937(17) 0.0227(3) Uani 1 1 d . . . . .
F1 F 0.56642(17) 0.62610(17) 0.66548(15) 0.0221(3) Uani 1 1 d . . . . .
F6 F 0.54925(15) 0.56482(17) 0.90605(17) 0.0204(3) Uani 1 1 d . . . . .
F2 F 0.63445(18) 0.84510(16) 0.86992(17) 0.0237(3) Uani 1 1 d . . . . .
F3 F 0.84106(16) 0.70527(19) 0.82382(17) 0.0252(3) Uani 1 1 d . . . . .
O2 O 0.06311(18) 0.50213(18) 0.40324(19) 0.0167(3) Uani 1 1 d . . . . .
O1 O 0.2062(2) 0.9400(2) 0.2285(2) 0.0173(4) Uani 1 1 d . . . . .
N1 N 0.0903(2) 0.7329(2) 0.2887(2) 0.0131(4) Uani 1 1 d D . . . .
N3 N 0.2805(2) 0.6264(2) 0.4624(2) 0.0149(4) Uani 1 1 d . . . . .
N2 N 0.3219(2) 0.7576(2) 0.4106(2) 0.0131(4) Uani 1 1 d D . . . .
C2 C 0.1368(3) 0.6075(3) 0.3875(2) 0.0128(4) Uani 1 1 d . . . . .
C1 C 0.2051(2) 0.8193(3) 0.3038(2) 0.0127(4) Uani 1 1 d . . . . .
H4 H 0.119(4) 0.969(4) 0.179(4) 0.055(12) Uiso 1 1 d . . . . .
H1 H 0.0035(16) 0.745(3) 0.220(2) 0.028(8) Uiso 1 1 d D . . . .
H3 H 0.348(4) 0.570(4) 0.532(4) 0.042(10) Uiso 1 1 d . . . . .
H2 H 0.4085(15) 0.794(3) 0.443(3) 0.020(7) Uiso 1 1 d D . . . .

loop_
_atom_site_aniso_label
_atom_site_aniso_U_11
_atom_site_aniso_U_22
_atom_site_aniso_U_33
_atom_site_aniso_U_23
_atom_site_aniso_U_13
_atom_site_aniso_U_12
Sb1 0.00913(8) 0.01250(8) 0.01016(8) -0.00045(5) 0.00441(6) -0.00041(5)
F4 0.0210(8) 0.0303(8) 0.0101(7) -0.0003(6) 0.0022(6) -0.0043(6)
F5 0.0278(8) 0.0164(7) 0.0259(8) -0.0001(6) 0.0143(7) 0.0058(6)
F1 0.0187(8) 0.0309(8) 0.0102(7) -0.0002(6) 0.0016(6) -0.0007(6)
F6 0.0170(7) 0.0227(7) 0.0285(8) 0.0030(6) 0.0165(7) -0.0005(6)
F2 0.0279(9) 0.0139(7) 0.0277(8) -0.0013(6) 0.0120(7) 0.0010(6)
F3 0.0170(7) 0.0349(9) 0.0280(8) 0.0084(7) 0.0143(7) -0.0018(6)
O2 0.0152(8) 0.0163(8) 0.0193(9) 0.0003(6) 0.0086(7) -0.0037(6)
O1 0.0171(9) 0.0170(8) 0.0195(9) 0.0057(7) 0.0102(8) 0.0021(7)
N1 0.0098(9) 0.0150(9) 0.0126(9) 0.0014(7) 0.0038(8) 0.0008(7)
N3 0.0122(10) 0.0155(10) 0.0154(10) 0.0043(7) 0.0052(8) 0.0001(7)
N2 0.0103(9) 0.0128(9) 0.0143(9) 0.0016(7) 0.0044(8) -0.0012(7)
C2 0.0132(11) 0.0148(10) 0.0109(10) -0.0014(8) 0.0061(9) -0.0008(8)
C1 0.0137(11) 0.0125(9) 0.0124(10) -0.0011(8) 0.0066(9) 0.0017(8)

loop_
_atom_type_symbol
_atom_type_description
_atom_type_scat_dispersion_real
_atom_type_scat_dispersion_imag
_atom_type_scat_source
C C 0.0033 0.0016 'International Tables Vol C Tables 4.2.6.8 and 6.1.1.4'
H H 0.0000 0.0000 'International Tables Vol C Tables 4.2.6.8 and 6.1.1.4'
N N 0.0061 0.0033 'International Tables Vol C Tables 4.2.6.8 and 6.1.1.4'
O O 0.0106 0.0060 'International Tables Vol C Tables 4.2.6.8 and 6.1.1.4'
F F 0.0171 0.0103 'International Tables Vol C Tables 4.2.6.8 and 6.1.1.4'
Sb Sb -0.5866 1.5461 'International Tables Vol C Tables 4.2.6.8 and 6.1.1.4'

loop_
_geom_angle_atom_site_label_1
_geom_angle_atom_site_label_2
_geom_angle_atom_site_label_3
_geom_angle
_geom_angle_site_symmetry_1
_geom_angle_site_symmetry_3
_geom_angle_publ_flag
F3 Sb1 F5 90.77(7) . . ?
F3 Sb1 F2 92.59(7) . . ?
F5 Sb1 F2 176.64(7) . . ?
F3 Sb1 F4 90.03(7) . . ?
F5 Sb1 F4 89.14(6) . . ?
F2 Sb1 F4 90.94(7) . . ?
F3 Sb1 F1 89.67(7) . . ?
F5 Sb1 F1 90.09(6) . . ?
F2 Sb1 F1 89.84(7) . . ?
F4 Sb1 F1 179.18(7) . . ?
F3 Sb1 F6 179.23(7) . . ?
F5 Sb1 F6 89.62(7) . . ?
F2 Sb1 F6 87.02(7) . . ?
F4 Sb1 F6 89.31(7) . . ?
F1 Sb1 F6 91.00(7) . . ?
C1 N1 C2 109.50(19) . . ?
C2 N3 N2 109.71(19) . . ?
C1 N2 N3 107.82(19) . . ?
O2 C2 N3 127.5(2) . . ?
O2 C2 N1 127.9(2) . . ?
N3 C2 N1 104.61(19) . . ?
O1 C1 N2 123.8(2) . . ?
O1 C1 N1 127.8(2) . . ?
N2 C1 N1 108.32(19) . . ?

loop_
_geom_bond_atom_site_label_1
_geom_bond_atom_site_label_2
_geom_bond_distance
_geom_bond_site_symmetry_2
_geom_bond_publ_flag
Sb1 F3 1.8702(15) . ?
Sb1 F5 1.8721(14) . ?
Sb1 F2 1.8736(14) . ?
Sb1 F4 1.8782(15) . ?
Sb1 F1 1.8801(15) . ?
Sb1 F6 1.8841(14) . ?
O2 C2 1.233(3) . ?
O1 C1 1.284(3) . ?
N1 C1 1.347(3) . ?
N1 C2 1.389(3) . ?
N3 C2 1.342(3) . ?
N3 N2 1.380(3) . ?
N2 C1 1.315(3) . ?

loop_
_geom_torsion_atom_site_label_1
_geom_torsion_atom_site_label_2
_geom_torsion_atom_site_label_3
_geom_torsion_atom_site_label_4
_geom_torsion
_geom_torsion_site_symmetry_1
_geom_torsion_site_symmetry_2
_geom_torsion_site_symmetry_3
_geom_torsion_site_symmetry_4
_geom_torsion_publ_flag
C2 N3 N2 C1 -0.3(3) . . . . ?
N2 N3 C2 O2 179.2(2) . . . . ?
N2 N3 C2 N1 -0.8(2) . . . . ?
C1 N1 C2 O2 -178.3(2) . . . . ?
C1 N1 C2 N3 1.7(3) . . . . ?
N3 N2 C1 O1 -177.6(2) . . . . ?
N3 N2 C1 N1 1.4(3) . . . . ?
C2 N1 C1 O1 177.0(2) . . . . ?
C2 N1 C1 N2 -1.9(3) . . . . ?
